data_7005434
loop_
_publ_author_name
'Schmiege, Benjamin M.'
'Carney, Michael J.'
'Small, Brooke L.'
'Gerlach, Deidra L.'
'Halfen, Jason A.'

_publ_section_title
;
 Alternatives to pyridinediimine ligands: syntheses and structures of
 metal complexes supported by donor-modified alpha-diimine ligands.
;
_journal_issue 24
_journal_name_full 'Dalton transactions (Cambridge, England : 2003)'
_journal_page_first 2547
_journal_page_last 2562
_journal_paper_doi 10.1039/b702197f
_journal_year 2007
_chemical_formula_sum 'C26 H27 Cl2 Fe N3 O'
_chemical_formula_weight 524.26
_chemical_name_common 040031
_chemical_name_systematic
;
?
;
_space_group_IT_number 2
_symmetry_cell_setting triclinic
_symmetry_space_group_name_Hall '-P 1'
_symmetry_space_group_name_H-M 'P -1'
_atom_sites_solution_hydrogens geom
_atom_sites_solution_primary direct
_atom_sites_solution_secondary difmap
_audit_creation_method SHELXL-97
_cell_angle_alpha 89.42(2)
_cell_angle_beta 77.510(10)
_cell_angle_gamma 77.480(10)
_cell_formula_units_Z 4
_cell_length_a 12.3090(10)
_cell_length_b 14.355(3)
_cell_length_c 14.553(2)
_cell_measurement_reflns_used 25
_cell_measurement_temperature 173(2)
_cell_measurement_theta_max 15.78
_cell_measurement_theta_min 8.73
_cell_volume 2449.1(7)
_computing_structure_refinement 'SHELXL-97 (Sheldrick, 1997)'
_computing_structure_solution 'SHELXS-97 (Sheldrick, 1990)'
_diffrn_ambient_temperature 173(2)
_diffrn_measured_fraction_theta_full 0.997
_diffrn_measured_fraction_theta_max 0.997
_diffrn_measurement_device_type 'Bruker-Nonius MACH3S'
_diffrn_measurement_method 'Omega 2-theta scans'
_diffrn_radiation_monochromator graphite
_diffrn_radiation_source 'fine-focus sealed tube'
_diffrn_radiation_type MoK\a
_diffrn_radiation_wavelength 0.71073
_diffrn_reflns_av_R_equivalents 0.0506
_diffrn_reflns_av_sigmaI/netI 0.1080
_diffrn_reflns_limit_h_max 14
_diffrn_reflns_limit_h_min 0
_diffrn_reflns_limit_k_max 17
_diffrn_reflns_limit_k_min -16
_diffrn_reflns_limit_l_max 17
_diffrn_reflns_limit_l_min -16
_diffrn_reflns_number 8980
_diffrn_reflns_theta_full 24.95
_diffrn_reflns_theta_max 24.95
_diffrn_reflns_theta_min 2.00
_diffrn_standards_interval_time 90
_diffrn_standards_number 2
_exptl_absorpt_coefficient_mu 0.858
_exptl_absorpt_correction_T_max 1.000
_exptl_absorpt_correction_T_min 0.692
_exptl_absorpt_correction_type psi-scan
_exptl_absorpt_process_details 'North et al. Acta Cryst. 1968, A24, 351'
_exptl_crystal_colour Red-brown
_exptl_crystal_density_diffrn 1.422
_exptl_crystal_density_method 'not measured'
_exptl_crystal_description Rod
_exptl_crystal_F_000 1088
_exptl_crystal_size_max 0.48
_exptl_crystal_size_mid 0.08
_exptl_crystal_size_min 0.06
_refine_diff_density_max 0.693
_refine_diff_density_min -0.618
_refine_diff_density_rms 0.097
_refine_ls_extinction_method none
_refine_ls_goodness_of_fit_ref 1.004
_refine_ls_hydrogen_treatment constr
_refine_ls_matrix_type full
_refine_ls_number_parameters 599
_refine_ls_number_reflns 8545
_refine_ls_number_restraints 0
_refine_ls_restrained_S_all 1.004
_refine_ls_R_factor_all 0.1247
_refine_ls_R_factor_gt 0.0680
_refine_ls_shift/su_max 0.001
_refine_ls_shift/su_mean 0.000
_refine_ls_structure_factor_coef Fsqd
_refine_ls_weighting_details 'calc w=1/[\s^2^(Fo^2^)+(0.0790P)^2^+0.0000P] where P=(Fo^2^+2Fc^2^)/3'
_refine_ls_weighting_scheme calc
_refine_ls_wR_factor_gt 0.1460
_refine_ls_wR_factor_ref 0.1730
_reflns_number_gt 5260
_reflns_number_total 8545
_reflns_threshold_expression >2sigma(I)
_cod_data_source_file b702197f.txt
_cod_data_source_block (2d)FeCl2
_cod_depositor_comments
;
The following automatic conversions were performed:
'_symmetry_cell_setting' value 'Triclinic' changed to 'triclinic'
according to '/home/saulius/struct/CIF-dictionaries/cif_core.dic'
dictionary named 'cif_core.dic' version 2.4.1 from 2010-06-29.

Automatic conversion script
Id: cif_fix_enum 1527 2010-12-29 10:47:43Z saulius 
;
_cod_original_cell_volume 2449.1(6)
_cod_original_sg_symbol_H-M P-1
_cod_database_code 7005434

loop_
_symmetry_equiv_pos_as_xyz
'x, y, z'
'-x, -y, -z'

loop_
_atom_site_label
_atom_site_type_symbol
_atom_site_fract_x
_atom_site_fract_y
_atom_site_fract_z
_atom_site_U_iso_or_equiv
_atom_site_adp_type
_atom_site_occupancy
_atom_site_symmetry_multiplicity
_atom_site_calc_flag
_atom_site_refinement_flags
_atom_site_disorder_assembly
_atom_site_disorder_group
Fe1 Fe 0.72129(7) 0.68790(6) 0.13970(6) 0.0218(2) Uani 1 1 d . . .
Cl1 Cl 0.54563(13) 0.70355(11) 0.24270(10) 0.0316(4) Uani 1 1 d . . .
Cl2 Cl 0.87920(13) 0.60651(11) 0.18452(11) 0.0314(4) Uani 1 1 d . . .
N1 N 0.6823(4) 0.7717(3) 0.0269(3) 0.0232(11) Uani 1 1 d . . .
N2 N 0.7479(4) 0.8339(3) 0.1749(3) 0.0242(11) Uani 1 1 d . . .
N3 N 0.6815(4) 0.5776(3) 0.0396(3) 0.0247(11) Uani 1 1 d . . .
O1 O 0.7922(4) 0.3801(3) 0.0561(3) 0.0370(11) Uani 1 1 d . . .
C1 C 0.6536(5) 0.9432(4) -0.0256(4) 0.0223(13) Uani 1 1 d . . .
C2 C 0.6129(5) 0.9578(4) -0.1075(4) 0.0268(14) Uani 1 1 d . . .
H2A H 0.5980 0.9063 -0.1395 0.032 Uiso 1 1 calc R . .
C3 C 0.5944(5) 1.0497(4) -0.1420(4) 0.0293(14) Uani 1 1 d . . .
H3A H 0.5644 1.0604 -0.1971 0.035 Uiso 1 1 calc R . .
C4 C 0.6182(5) 1.1252(4) -0.0986(4) 0.0301(15) Uani 1 1 d . . .
H4A H 0.6053 1.1866 -0.1245 0.036 Uiso 1 1 calc R . .
C5 C 0.6620(5) 1.1126(4) -0.0152(4) 0.0279(14) Uani 1 1 d . . .
C6 C 0.6932(6) 1.1818(5) 0.0365(5) 0.0389(17) Uani 1 1 d . . .
H6A H 0.6852 1.2454 0.0157 0.047 Uiso 1 1 calc R . .
C7 C 0.7348(6) 1.1590(5) 0.1165(5) 0.0381(16) Uani 1 1 d . . .
H7A H 0.7555 1.2070 0.1494 0.046 Uiso 1 1 calc R . .
C8 C 0.7474(5) 1.0656(4) 0.1504(4) 0.0316(15) Uani 1 1 d . . .
H8A H 0.7753 1.0512 0.2060 0.038 Uiso 1 1 calc R . .
C9 C 0.7193(5) 0.9967(4) 0.1028(4) 0.0230(13) Uani 1 1 d . . .
C10 C 0.6767(5) 1.0207(4) 0.0198(4) 0.0218(13) Uani 1 1 d . . .
C11 C 0.6823(5) 0.8600(4) 0.0321(4) 0.0211(12) Uani 1 1 d . . .
C12 C 0.7210(5) 0.8942(4) 0.1143(4) 0.0201(12) Uani 1 1 d . . .
C13 C 0.6457(6) 0.7277(4) -0.0475(4) 0.0312(15) Uani 1 1 d . . .
H13A H 0.7107 0.7077 -0.1019 0.037 Uiso 1 1 calc R . .
H13B H 0.5851 0.7740 -0.0691 0.037 Uiso 1 1 calc R . .
C14 C 0.6009(5) 0.6416(4) -0.0087(5) 0.0318(15) Uani 1 1 d . . .
H14A H 0.5270 0.6636 0.0365 0.038 Uiso 1 1 calc R . .
H14B H 0.5873 0.6052 -0.0609 0.038 Uiso 1 1 calc R . .
C15 C 0.7815(5) 0.5246(4) -0.0322(4) 0.0298(14) Uani 1 1 d . . .
H15A H 0.7536 0.4969 -0.0823 0.036 Uiso 1 1 calc R . .
H15B H 0.8277 0.5699 -0.0616 0.036 Uiso 1 1 calc R . .
C16 C 0.8550(6) 0.4465(4) 0.0095(4) 0.0312(15) Uani 1 1 d . . .
H16A H 0.9181 0.4122 -0.0410 0.037 Uiso 1 1 calc R . .
H16B H 0.8890 0.4747 0.0552 0.037 Uiso 1 1 calc R . .
C17 C 0.7015(6) 0.4317(4) 0.1298(4) 0.0350(16) Uani 1 1 d . . .
H17A H 0.7344 0.4620 0.1748 0.042 Uiso 1 1 calc R . .
H17B H 0.6585 0.3866 0.1646 0.042 Uiso 1 1 calc R . .
C18 C 0.6224(5) 0.5067(4) 0.0892(4) 0.0318(15) Uani 1 1 d . . .
H18A H 0.5890 0.4760 0.0448 0.038 Uiso 1 1 calc R . .
H18B H 0.5592 0.5394 0.1405 0.038 Uiso 1 1 calc R . .
C19 C 0.7935(5) 0.8631(4) 0.2519(4) 0.0263(14) Uani 1 1 d . . .
C20 C 0.7205(6) 0.8954(4) 0.3378(4) 0.0295(14) Uani 1 1 d . . .
C21 C 0.7691(6) 0.9182(5) 0.4110(4) 0.0373(17) Uani 1 1 d . . .
H21A H 0.7217 0.9392 0.4710 0.045 Uiso 1 1 calc R . .
C22 C 0.8842(6) 0.9104(5) 0.3963(4) 0.0362(16) Uani 1 1 d . . .
H22A H 0.9159 0.9273 0.4461 0.043 Uiso 1 1 calc R . .
C23 C 0.9550(6) 0.8784(4) 0.3103(4) 0.0336(15) Uani 1 1 d . . .
H23A H 1.0349 0.8731 0.3019 0.040 Uiso 1 1 calc R . .
C24 C 0.9117(5) 0.8539(4) 0.2356(4) 0.0271(14) Uani 1 1 d . . .
C25 C 0.9893(6) 0.8215(5) 0.1411(4) 0.0346(16) Uani 1 1 d . . .
H25A H 0.9741 0.7620 0.1198 0.052 Uiso 1 1 calc R . .
H25B H 1.0690 0.8106 0.1468 0.052 Uiso 1 1 calc R . .
H25C H 0.9754 0.8708 0.0954 0.052 Uiso 1 1 calc R . .
C26 C 0.5927(6) 0.9099(5) 0.3520(5) 0.0413(17) Uani 1 1 d . . .
H26A H 0.5741 0.8535 0.3271 0.062 Uiso 1 1 calc R . .
H26B H 0.5634 0.9662 0.3187 0.062 Uiso 1 1 calc R . .
H26C H 0.5577 0.9193 0.4194 0.062 Uiso 1 1 calc R . .
Fe2 Fe 0.72605(8) 0.70665(6) -0.36694(6) 0.0269(2) Uani 1 1 d . . .
Cl3 Cl 0.59403(16) 0.84524(13) -0.33143(14) 0.0492(5) Uani 1 1 d . . .
Cl4 Cl 0.75737(17) 0.59274(12) -0.25986(11) 0.0436(5) Uani 1 1 d . . .
N4 N 0.8499(4) 0.6707(4) -0.4920(3) 0.0264(11) Uani 1 1 d . . .
N5 N 0.8871(4) 0.7680(3) -0.3466(3) 0.0274(12) Uani 1 1 d . . .
N6 N 0.6289(4) 0.6324(4) -0.4572(3) 0.0284(12) Uani 1 1 d . . .
O2 O 0.4403(4) 0.5595(3) -0.3523(3) 0.0434(12) Uani 1 1 d . . .
C27 C 1.0473(5) 0.6826(4) -0.5779(4) 0.0284(14) Uani 1 1 d . . .
C28 C 1.0803(5) 0.6406(4) -0.6672(4) 0.0316(15) Uani 1 1 d . . .
H28A H 1.0340 0.6050 -0.6896 0.038 Uiso 1 1 calc R . .
C29 C 1.1846(5) 0.6518(5) -0.7246(4) 0.0347(15) Uani 1 1 d . . .
H29A H 1.2072 0.6230 -0.7862 0.042 Uiso 1 1 calc R . .
C30 C 1.2544(6) 0.7019(5) -0.6957(5) 0.0375(16) Uani 1 1 d . . .
H30A H 1.3232 0.7085 -0.7371 0.045 Uiso 1 1 calc R . .
C31 C 1.2233(5) 0.7443(4) -0.6030(4) 0.0313(15) Uani 1 1 d . . .
C32 C 1.2869(5) 0.7977(4) -0.5627(4) 0.0320(15) Uani 1 1 d . . .
H32A H 1.3586 0.8061 -0.5977 0.038 Uiso 1 1 calc R . .
C33 C 1.2444(6) 0.8377(4) -0.4723(5) 0.0380(17) Uani 1 1 d . . .
H33A H 1.2876 0.8738 -0.4465 0.046 Uiso 1 1 calc R . .
C34 C 1.1384(5) 0.8263(4) -0.4170(4) 0.0326(15) Uani 1 1 d . . .
H34A H 1.1105 0.8547 -0.3553 0.039 Uiso 1 1 calc R . .
C35 C 1.0776(5) 0.7739(4) -0.4542(4) 0.0270(14) Uani 1 1 d . . .
C36 C 1.1201(5) 0.7338(4) -0.5468(4) 0.0251(13) Uani 1 1 d . . .
C37 C 0.9449(5) 0.6945(4) -0.5026(4) 0.0266(14) Uani 1 1 d . . .
C38 C 0.9644(5) 0.7505(4) -0.4216(4) 0.0227(13) Uani 1 1 d . . .
C39 C 0.8203(5) 0.6183(5) -0.5656(4) 0.0392(17) Uani 1 1 d . . .
H39A H 0.8449 0.5486 -0.5587 0.047 Uiso 1 1 calc R . .
H39B H 0.8593 0.6346 -0.6285 0.047 Uiso 1 1 calc R . .
C40 C 0.6919(6) 0.6457(5) -0.5555(4) 0.0368(17) Uani 1 1 d . . .
H40A H 0.6697 0.7133 -0.5716 0.044 Uiso 1 1 calc R . .
H40B H 0.6697 0.6060 -0.6005 0.044 Uiso 1 1 calc R . .
C41 C 0.6361(6) 0.5293(5) -0.4413(4) 0.0358(16) Uani 1 1 d . . .
H41A H 0.7148 0.4984 -0.4368 0.043 Uiso 1 1 calc R . .
H41B H 0.6189 0.4991 -0.4958 0.043 Uiso 1 1 calc R . .
C42 C 0.5540(6) 0.5131(5) -0.3526(5) 0.0407(17) Uani 1 1 d . . .
H42A H 0.5586 0.4437 -0.3464 0.049 Uiso 1 1 calc R . .
H42B H 0.5766 0.5369 -0.2976 0.049 Uiso 1 1 calc R . .
C43 C 0.4338(6) 0.6585(5) -0.3605(5) 0.0402(17) Uani 1 1 d . . .
H43A H 0.4580 0.6833 -0.3068 0.048 Uiso 1 1 calc R . .
H43B H 0.3538 0.6917 -0.3582 0.048 Uiso 1 1 calc R . .
C44 C 0.5086(5) 0.6792(5) -0.4515(5) 0.0360(16) Uani 1 1 d . . .
H44A H 0.4827 0.6563 -0.5052 0.043 Uiso 1 1 calc R . .
H44B H 0.5014 0.7491 -0.4559 0.043 Uiso 1 1 calc R . .
C45 C 0.9100(5) 0.8159(4) -0.2685(4) 0.0279(14) Uani 1 1 d . . .
C46 C 0.9674(5) 0.7608(5) -0.2062(4) 0.0338(15) Uani 1 1 d . . .
C47 C 0.9853(6) 0.8073(5) -0.1290(4) 0.0393(17) Uani 1 1 d . . .
H47A H 1.0212 0.7711 -0.0845 0.047 Uiso 1 1 calc R . .
C48 C 0.9519(6) 0.9047(5) -0.1165(4) 0.0368(17) Uani 1 1 d . . .
H48A H 0.9661 0.9358 -0.0644 0.044 Uiso 1 1 calc R . .
C49 C 0.8970(5) 0.9578(5) -0.1806(4) 0.0345(15) Uani 1 1 d . . .
H49A H 0.8720 1.0251 -0.1704 0.041 Uiso 1 1 calc R . .
C50 C 0.8781(5) 0.9148(5) -0.2590(4) 0.0290(14) Uani 1 1 d . . .
C51 C 1.0128(6) 0.6546(5) -0.2232(5) 0.0449(19) Uani 1 1 d . . .
H51A H 0.9510 0.6244 -0.2309 0.067 Uiso 1 1 calc R . .
H51B H 1.0432 0.6279 -0.1693 0.067 Uiso 1 1 calc R . .
H51C H 1.0736 0.6426 -0.2803 0.067 Uiso 1 1 calc R . .
C52 C 0.8238(6) 0.9734(4) -0.3300(4) 0.0343(16) Uani 1 1 d . . .
H52A H 0.7965 1.0399 -0.3063 0.051 Uiso 1 1 calc R . .
H52B H 0.7594 0.9482 -0.3404 0.051 Uiso 1 1 calc R . .
H52C H 0.8801 0.9704 -0.3895 0.051 Uiso 1 1 calc R . .

loop_
_atom_site_aniso_label
_atom_site_aniso_U_11
_atom_site_aniso_U_22
_atom_site_aniso_U_33
_atom_site_aniso_U_23
_atom_site_aniso_U_13
_atom_site_aniso_U_12
Fe1 0.0243(5) 0.0257(5) 0.0177(4) 0.0047(3) -0.0085(4) -0.0067(4)
Cl1 0.0286(8) 0.0384(9) 0.0269(8) 0.0020(7) -0.0018(7) -0.0097(7)
Cl2 0.0310(9) 0.0352(9) 0.0306(8) 0.0019(7) -0.0163(7) -0.0034(7)
N1 0.026(3) 0.031(3) 0.016(2) 0.000(2) -0.013(2) -0.007(2)
N2 0.034(3) 0.024(3) 0.017(2) 0.005(2) -0.011(2) -0.008(2)
N3 0.026(3) 0.026(3) 0.026(3) 0.007(2) -0.013(2) -0.008(2)
O1 0.047(3) 0.025(2) 0.038(3) 0.002(2) -0.011(2) -0.004(2)
C1 0.021(3) 0.028(3) 0.018(3) 0.004(2) -0.005(2) -0.004(2)
C2 0.027(3) 0.038(4) 0.015(3) 0.007(3) 0.000(3) -0.011(3)
C3 0.026(3) 0.043(4) 0.018(3) 0.013(3) -0.006(3) -0.005(3)
C4 0.024(3) 0.034(4) 0.029(3) 0.012(3) -0.004(3) -0.002(3)
C5 0.027(3) 0.024(3) 0.031(3) 0.006(3) -0.004(3) -0.007(3)
C6 0.039(4) 0.026(4) 0.051(4) 0.008(3) -0.008(3) -0.007(3)
C7 0.044(4) 0.030(4) 0.042(4) -0.005(3) -0.014(3) -0.008(3)
C8 0.038(4) 0.025(3) 0.037(4) 0.001(3) -0.018(3) -0.007(3)
C9 0.023(3) 0.025(3) 0.020(3) 0.004(2) -0.004(3) -0.004(3)
C10 0.019(3) 0.024(3) 0.021(3) 0.002(2) -0.003(2) -0.004(2)
C11 0.019(3) 0.031(3) 0.014(3) 0.002(2) -0.006(2) -0.006(3)
C12 0.019(3) 0.022(3) 0.017(3) 0.001(2) -0.003(2) 0.000(2)
C13 0.044(4) 0.026(3) 0.028(3) 0.000(3) -0.021(3) -0.005(3)
C14 0.031(4) 0.029(3) 0.039(4) -0.002(3) -0.019(3) -0.003(3)
C15 0.041(4) 0.031(3) 0.016(3) -0.003(3) -0.006(3) -0.008(3)
C16 0.043(4) 0.027(3) 0.020(3) -0.001(3) -0.006(3) -0.001(3)
C17 0.051(4) 0.027(3) 0.027(3) 0.007(3) -0.003(3) -0.015(3)
C18 0.034(4) 0.027(3) 0.035(4) 0.000(3) -0.006(3) -0.008(3)
C19 0.043(4) 0.023(3) 0.019(3) 0.004(2) -0.011(3) -0.016(3)
C20 0.041(4) 0.021(3) 0.026(3) 0.004(3) -0.011(3) -0.004(3)
C21 0.064(5) 0.035(4) 0.017(3) 0.002(3) -0.013(3) -0.017(3)
C22 0.051(5) 0.038(4) 0.028(4) 0.002(3) -0.025(3) -0.012(3)
C23 0.040(4) 0.036(4) 0.032(4) 0.008(3) -0.019(3) -0.015(3)
C24 0.040(4) 0.026(3) 0.022(3) 0.012(3) -0.016(3) -0.014(3)
C25 0.036(4) 0.045(4) 0.027(3) 0.000(3) -0.005(3) -0.017(3)
C26 0.051(5) 0.041(4) 0.030(4) -0.010(3) -0.007(3) -0.007(4)
Fe2 0.0318(5) 0.0325(5) 0.0174(4) 0.0043(4) -0.0068(4) -0.0079(4)
Cl3 0.0416(11) 0.0393(10) 0.0660(13) -0.0103(9) -0.0178(9) -0.0004(8)
Cl4 0.0705(13) 0.0444(10) 0.0286(9) 0.0138(7) -0.0278(9) -0.0235(9)
N4 0.027(3) 0.039(3) 0.018(3) 0.002(2) -0.009(2) -0.013(2)
N5 0.027(3) 0.033(3) 0.023(3) 0.005(2) -0.010(2) -0.005(2)
N6 0.025(3) 0.045(3) 0.020(3) 0.003(2) -0.008(2) -0.014(2)
O2 0.034(3) 0.059(3) 0.042(3) 0.009(2) -0.008(2) -0.022(2)
C27 0.030(4) 0.030(3) 0.025(3) 0.003(3) -0.011(3) 0.000(3)
C28 0.030(4) 0.032(4) 0.032(4) -0.005(3) -0.010(3) -0.003(3)
C29 0.027(4) 0.047(4) 0.026(3) -0.003(3) -0.002(3) -0.005(3)
C30 0.027(4) 0.045(4) 0.033(4) 0.008(3) 0.003(3) -0.003(3)
C31 0.030(4) 0.032(4) 0.034(4) 0.006(3) -0.012(3) -0.005(3)
C32 0.025(3) 0.036(4) 0.034(4) 0.005(3) -0.005(3) -0.005(3)
C33 0.033(4) 0.031(4) 0.057(5) 0.003(3) -0.021(4) -0.011(3)
C34 0.026(4) 0.040(4) 0.032(4) 0.001(3) -0.007(3) -0.005(3)
C35 0.030(4) 0.029(3) 0.026(3) 0.005(3) -0.012(3) -0.009(3)
C36 0.027(3) 0.027(3) 0.024(3) 0.001(3) -0.011(3) -0.007(3)
C37 0.031(4) 0.026(3) 0.024(3) -0.001(3) -0.007(3) -0.006(3)
C38 0.024(3) 0.024(3) 0.022(3) 0.008(2) -0.011(3) -0.004(3)
C39 0.034(4) 0.067(5) 0.021(3) -0.006(3) -0.001(3) -0.025(4)
C40 0.042(4) 0.060(5) 0.016(3) 0.009(3) -0.008(3) -0.026(4)
C41 0.040(4) 0.038(4) 0.035(4) 0.005(3) -0.013(3) -0.016(3)
C42 0.044(4) 0.045(4) 0.041(4) 0.015(3) -0.016(3) -0.020(4)
C43 0.032(4) 0.053(5) 0.032(4) 0.010(3) -0.002(3) -0.007(3)
C44 0.027(4) 0.049(4) 0.036(4) 0.010(3) -0.014(3) -0.012(3)
C45 0.027(3) 0.036(4) 0.022(3) -0.001(3) -0.003(3) -0.011(3)
C46 0.032(4) 0.042(4) 0.031(4) 0.014(3) -0.014(3) -0.011(3)
C47 0.045(4) 0.060(5) 0.021(3) 0.010(3) -0.016(3) -0.020(4)
C48 0.039(4) 0.060(5) 0.019(3) 0.001(3) -0.010(3) -0.026(4)
C49 0.027(4) 0.046(4) 0.028(4) -0.009(3) -0.001(3) -0.008(3)
C50 0.027(3) 0.043(4) 0.016(3) 0.004(3) 0.000(3) -0.013(3)
C51 0.054(5) 0.046(4) 0.041(4) 0.021(3) -0.029(4) -0.005(4)
C52 0.043(4) 0.034(4) 0.031(4) 0.006(3) -0.015(3) -0.013(3)

loop_
_atom_type_symbol
_atom_type_description
_atom_type_scat_dispersion_real
_atom_type_scat_dispersion_imag
_atom_type_scat_source
C C 0.0033 0.0016 'International Tables Vol C Tables 4.2.6.8 and 6.1.1.4'
H H 0.0000 0.0000 'International Tables Vol C Tables 4.2.6.8 and 6.1.1.4'
N N 0.0061 0.0033 'International Tables Vol C Tables 4.2.6.8 and 6.1.1.4'
O O 0.0106 0.0060 'International Tables Vol C Tables 4.2.6.8 and 6.1.1.4'
Cl Cl 0.1484 0.1585 'International Tables Vol C Tables 4.2.6.8 and 6.1.1.4'
Fe Fe 0.3463 0.8444 'International Tables Vol C Tables 4.2.6.8 and 6.1.1.4'

loop_
_geom_angle_atom_site_label_1
_geom_angle_atom_site_label_2
_geom_angle_atom_site_label_3
_geom_angle
_geom_angle_site_symmetry_1
_geom_angle_site_symmetry_3
_geom_angle_publ_flag
N1 Fe1 Cl2 137.57(14) . . ?
N1 Fe1 N2 75.56(17) . . ?
Cl2 Fe1 N2 94.56(13) . . ?
N1 Fe1 Cl1 103.21(14) . . ?
Cl2 Fe1 Cl1 118.94(6) . . ?
N2 Fe1 Cl1 95.84(13) . . ?
N1 Fe1 N3 77.25(17) . . ?
Cl2 Fe1 N3 103.79(12) . . ?
N2 Fe1 N3 152.68(16) . . ?
Cl1 Fe1 N3 92.81(13) . . ?
C11 N1 C13 123.7(5) . . ?
C11 N1 Fe1 117.7(4) . . ?
C13 N1 Fe1 118.3(4) . . ?
C12 N2 C19 119.5(5) . . ?
C12 N2 Fe1 111.3(4) . . ?
C19 N2 Fe1 129.1(3) . . ?
C18 N3 C14 108.0(5) . . ?
C18 N3 C15 107.6(5) . . ?
C14 N3 C15 109.6(4) . . ?
C18 N3 Fe1 114.3(4) . . ?
C14 N3 Fe1 101.2(3) . . ?
C15 N3 Fe1 115.8(3) . . ?
C16 O1 C17 108.1(4) . . ?
C2 C1 C10 119.4(5) . . ?
C2 C1 C11 135.1(5) . . ?
C10 C1 C11 105.5(5) . . ?
C1 C2 C3 118.8(6) . . ?
C4 C3 C2 121.9(6) . . ?
C3 C4 C5 120.9(5) . . ?
C10 C5 C6 115.8(5) . . ?
C10 C5 C4 116.3(5) . . ?
C6 C5 C4 127.9(6) . . ?
C7 C6 C5 121.4(6) . . ?
C6 C7 C8 121.2(6) . . ?
C9 C8 C7 119.5(6) . . ?
C8 C9 C10 119.0(5) . . ?
C8 C9 C12 135.6(5) . . ?
C10 C9 C12 105.3(5) . . ?
C5 C10 C1 122.6(5) . . ?
C5 C10 C9 123.0(5) . . ?
C1 C10 C9 114.3(5) . . ?
N1 C11 C1 135.4(5) . . ?
N1 C11 C12 117.0(5) . . ?
C1 C11 C12 107.6(5) . . ?
N2 C12 C9 134.6(5) . . ?
N2 C12 C11 118.2(5) . . ?
C9 C12 C11 107.2(4) . . ?
N1 C13 C14 108.4(5) . . ?
N3 C14 C13 112.2(5) . . ?
C16 C15 N3 112.3(5) . . ?
O1 C16 C15 112.0(5) . . ?
O1 C17 C18 110.5(5) . . ?
N3 C18 C17 111.7(5) . . ?
C20 C19 C24 122.9(6) . . ?
C20 C19 N2 119.9(6) . . ?
C24 C19 N2 117.2(5) . . ?
C19 C20 C21 117.7(6) . . ?
C19 C20 C26 121.9(6) . . ?
C21 C20 C26 120.3(6) . . ?
C22 C21 C20 120.3(6) . . ?
C21 C22 C23 121.0(6) . . ?
C22 C23 C24 121.2(6) . . ?
C23 C24 C19 116.9(6) . . ?
C23 C24 C25 120.8(6) . . ?
C19 C24 C25 122.2(5) . . ?
N4 Fe2 Cl3 126.75(15) . . ?
N4 Fe2 Cl4 109.67(15) . . ?
Cl3 Fe2 Cl4 123.09(8) . . ?
N4 Fe2 N6 78.74(17) . . ?
Cl3 Fe2 N6 97.56(14) . . ?
Cl4 Fe2 N6 100.05(13) . . ?
N4 Fe2 N5 73.92(17) . . ?
Cl3 Fe2 N5 96.77(13) . . ?
Cl4 Fe2 N5 91.49(12) . . ?
N6 Fe2 N5 152.54(17) . . ?
C37 N4 C39 122.5(5) . . ?
C37 N4 Fe2 120.7(4) . . ?
C39 N4 Fe2 116.8(4) . . ?
C38 N5 C45 118.1(5) . . ?
C38 N5 Fe2 109.0(4) . . ?
C45 N5 Fe2 132.9(4) . . ?
C44 N6 C41 108.5(5) . . ?
C44 N6 C40 106.3(5) . . ?
C41 N6 C40 109.8(5) . . ?
C44 N6 Fe2 115.7(4) . . ?
C41 N6 Fe2 114.8(4) . . ?
C40 N6 Fe2 101.1(3) . . ?
C43 O2 C42 109.0(5) . . ?
C28 C27 C36 118.8(6) . . ?
C28 C27 C37 134.8(6) . . ?
C36 C27 C37 106.2(5) . . ?
C27 C28 C29 118.4(6) . . ?
C30 C29 C28 123.1(6) . . ?
C29 C30 C31 119.5(6) . . ?
C36 C31 C32 116.6(6) . . ?
C36 C31 C30 117.2(6) . . ?
C32 C31 C30 126.1(6) . . ?
C33 C32 C31 119.9(6) . . ?
C32 C33 C34 122.1(6) . . ?
C35 C34 C33 118.5(6) . . ?
C34 C35 C36 119.6(6) . . ?
C34 C35 C38 134.3(6) . . ?
C36 C35 C38 106.0(5) . . ?
C31 C36 C35 123.2(5) . . ?
C31 C36 C27 122.9(6) . . ?
C35 C36 C27 113.9(5) . . ?
N4 C37 C27 135.2(6) . . ?
N4 C37 C38 117.4(5) . . ?
C27 C37 C38 107.4(5) . . ?
N5 C38 C35 134.7(5) . . ?
N5 C38 C37 118.9(5) . . ?
C35 C38 C37 106.4(5) . . ?
N4 C39 C40 108.3(5) . . ?
N6 C40 C39 111.8(5) . . ?
N6 C41 C42 111.7(5) . . ?
O2 C42 C41 112.3(5) . . ?
O2 C43 C44 111.1(6) . . ?
N6 C44 C43 111.2(5) . . ?
C50 C45 C46 122.1(6) . . ?
C50 C45 N5 119.2(5) . . ?
C46 C45 N5 118.6(5) . . ?
C47 C46 C45 118.2(6) . . ?
C47 C46 C51 120.3(6) . . ?
C45 C46 C51 121.5(6) . . ?
C48 C47 C46 120.9(6) . . ?
C47 C48 C49 119.7(6) . . ?
C50 C49 C48 121.6(6) . . ?
C49 C50 C45 117.4(6) . . ?
C49 C50 C52 121.0(6) . . ?
C45 C50 C52 121.5(5) . . ?

loop_
_geom_bond_atom_site_label_1
_geom_bond_atom_site_label_2
_geom_bond_distance
_geom_bond_site_symmetry_2
_geom_bond_publ_flag
Fe1 N1 2.102(4) . ?
Fe1 Cl2 2.2620(17) . ?
Fe1 N2 2.270(5) . ?
Fe1 Cl1 2.3166(17) . ?
Fe1 N3 2.358(5) . ?
N1 C11 1.272(7) . ?
N1 C13 1.457(7) . ?
N2 C12 1.275(7) . ?
N2 C19 1.460(7) . ?
N3 C18 1.473(7) . ?
N3 C14 1.488(7) . ?
N3 C15 1.496(7) . ?
O1 C16 1.430(7) . ?
O1 C17 1.444(7) . ?
C1 C2 1.386(8) . ?
C1 C10 1.411(8) . ?
C1 C11 1.476(7) . ?
C2 C3 1.397(8) . ?
C3 C4 1.376(9) . ?
C4 C5 1.425(8) . ?
C5 C10 1.398(8) . ?
C5 C6 1.417(9) . ?
C6 C7 1.379(9) . ?
C7 C8 1.412(8) . ?
C8 C9 1.358(8) . ?
C9 C10 1.429(7) . ?
C9 C12 1.475(7) . ?
C11 C12 1.502(7) . ?
C13 C14 1.515(8) . ?
C15 C16 1.493(8) . ?
C17 C18 1.496(8) . ?
C19 C20 1.389(8) . ?
C19 C24 1.399(8) . ?
C20 C21 1.402(8) . ?
C20 C26 1.510(9) . ?
C21 C22 1.366(9) . ?
C22 C23 1.381(9) . ?
C23 C24 1.388(8) . ?
C24 C25 1.508(8) . ?
Fe2 N4 2.093(5) . ?
Fe2 Cl3 2.263(2) . ?
Fe2 Cl4 2.2773(18) . ?
Fe2 N6 2.356(5) . ?
Fe2 N5 2.410(5) . ?
N4 C37 1.266(7) . ?
N4 C39 1.466(7) . ?
N5 C38 1.269(7) . ?
N5 C45 1.443(7) . ?
N6 C44 1.473(8) . ?
N6 C41 1.482(8) . ?
N6 C40 1.505(7) . ?
O2 C43 1.412(8) . ?
O2 C42 1.413(8) . ?
C27 C28 1.378(8) . ?
C27 C36 1.420(8) . ?
C27 C37 1.459(8) . ?
C28 C29 1.412(8) . ?
C29 C30 1.365(9) . ?
C30 C31 1.425(9) . ?
C31 C36 1.392(8) . ?
C31 C32 1.418(9) . ?
C32 C33 1.387(9) . ?
C33 C34 1.419(9) . ?
C34 C35 1.359(8) . ?
C35 C36 1.415(8) . ?
C35 C38 1.482(8) . ?
C37 C38 1.522(8) . ?
C39 C40 1.518(9) . ?
C41 C42 1.508(9) . ?
C43 C44 1.507(8) . ?
C45 C50 1.389(8) . ?
C45 C46 1.402(8) . ?
C46 C47 1.393(9) . ?
C46 C51 1.508(9) . ?
C47 C48 1.372(9) . ?
C48 C49 1.393(9) . ?
C49 C50 1.389(8) . ?
C50 C52 1.503(8) . ?

loop_
_geom_torsion_atom_site_label_1
_geom_torsion_atom_site_label_2
_geom_torsion_atom_site_label_3
_geom_torsion_atom_site_label_4
_geom_torsion
_geom_torsion_site_symmetry_1
_geom_torsion_site_symmetry_2
_geom_torsion_site_symmetry_3
_geom_torsion_site_symmetry_4
_geom_torsion_publ_flag
Cl2 Fe1 N1 C11 -85.8(5) . . . . ?
N2 Fe1 N1 C11 -5.0(4) . . . . ?
Cl1 Fe1 N1 C11 87.7(4) . . . . ?
N3 Fe1 N1 C11 177.6(5) . . . . ?
Cl2 Fe1 N1 C13 100.4(4) . . . . ?
N2 Fe1 N1 C13 -178.8(5) . . . . ?
Cl1 Fe1 N1 C13 -86.1(4) . . . . ?
N3 Fe1 N1 C13 3.8(4) . . . . ?
N1 Fe1 N2 C12 3.6(4) . . . . ?
Cl2 Fe1 N2 C12 141.7(4) . . . . ?
Cl1 Fe1 N2 C12 -98.6(4) . . . . ?
N3 Fe1 N2 C12 9.2(6) . . . . ?
N1 Fe1 N2 C19 -173.9(5) . . . . ?
Cl2 Fe1 N2 C19 -35.8(5) . . . . ?
Cl1 Fe1 N2 C19 84.0(5) . . . . ?
N3 Fe1 N2 C19 -168.3(4) . . . . ?
N1 Fe1 N3 C18 -143.7(4) . . . . ?
Cl2 Fe1 N3 C18 79.9(4) . . . . ?
N2 Fe1 N3 C18 -149.3(4) . . . . ?
Cl1 Fe1 N3 C18 -40.8(4) . . . . ?
N1 Fe1 N3 C14 -27.9(4) . . . . ?
Cl2 Fe1 N3 C14 -164.2(3) . . . . ?
N2 Fe1 N3 C14 -33.5(6) . . . . ?
Cl1 Fe1 N3 C14 75.0(3) . . . . ?
N1 Fe1 N3 C15 90.4(4) . . . . ?
Cl2 Fe1 N3 C15 -45.9(4) . . . . ?
N2 Fe1 N3 C15 84.9(5) . . . . ?
Cl1 Fe1 N3 C15 -166.6(3) . . . . ?
C10 C1 C2 C3 -1.0(8) . . . . ?
C11 C1 C2 C3 179.4(6) . . . . ?
C1 C2 C3 C4 1.8(9) . . . . ?
C2 C3 C4 C5 -0.7(9) . . . . ?
C3 C4 C5 C10 -1.1(9) . . . . ?
C3 C4 C5 C6 178.4(6) . . . . ?
C10 C5 C6 C7 -0.3(9) . . . . ?
C4 C5 C6 C7 -179.9(6) . . . . ?
C5 C6 C7 C8 -0.4(10) . . . . ?
C6 C7 C8 C9 0.8(10) . . . . ?
C7 C8 C9 C10 -0.5(9) . . . . ?
C7 C8 C9 C12 179.4(6) . . . . ?
C6 C5 C10 C1 -177.6(6) . . . . ?
C4 C5 C10 C1 2.0(8) . . . . ?
C6 C5 C10 C9 0.7(9) . . . . ?
C4 C5 C10 C9 -179.7(5) . . . . ?
C2 C1 C10 C5 -1.0(9) . . . . ?
C11 C1 C10 C5 178.8(5) . . . . ?
C2 C1 C10 C9 -179.4(5) . . . . ?
C11 C1 C10 C9 0.4(7) . . . . ?
C8 C9 C10 C5 -0.3(9) . . . . ?
C12 C9 C10 C5 179.9(5) . . . . ?
C8 C9 C10 C1 178.2(5) . . . . ?
C12 C9 C10 C1 -1.7(7) . . . . ?
C13 N1 C11 C1 -1.8(10) . . . . ?
Fe1 N1 C11 C1 -175.2(5) . . . . ?
C13 N1 C11 C12 179.1(5) . . . . ?
Fe1 N1 C11 C12 5.6(7) . . . . ?
C2 C1 C11 N1 1.6(12) . . . . ?
C10 C1 C11 N1 -178.1(6) . . . . ?
C2 C1 C11 C12 -179.2(6) . . . . ?
C10 C1 C11 C12 1.1(6) . . . . ?
C19 N2 C12 C9 -3.5(10) . . . . ?
Fe1 N2 C12 C9 178.8(5) . . . . ?
C19 N2 C12 C11 175.7(5) . . . . ?
Fe1 N2 C12 C11 -2.1(6) . . . . ?
C8 C9 C12 N2 1.6(12) . . . . ?
C10 C9 C12 N2 -178.5(6) . . . . ?
C8 C9 C12 C11 -177.5(7) . . . . ?
C10 C9 C12 C11 2.3(6) . . . . ?
N1 C11 C12 N2 -2.1(8) . . . . ?
C1 C11 C12 N2 178.5(5) . . . . ?
N1 C11 C12 C9 177.2(5) . . . . ?
C1 C11 C12 C9 -2.2(6) . . . . ?
C11 N1 C13 C14 -151.9(5) . . . . ?
Fe1 N1 C13 C14 21.5(6) . . . . ?
C18 N3 C14 C13 169.9(5) . . . . ?
C15 N3 C14 C13 -73.2(6) . . . . ?
Fe1 N3 C14 C13 49.5(5) . . . . ?
N1 C13 C14 N3 -49.9(7) . . . . ?
C18 N3 C15 C16 -52.4(6) . . . . ?
C14 N3 C15 C16 -169.6(5) . . . . ?
Fe1 N3 C15 C16 76.8(5) . . . . ?
C17 O1 C16 C15 -59.4(6) . . . . ?
N3 C15 C16 O1 56.8(7) . . . . ?
C16 O1 C17 C18 61.2(6) . . . . ?
C14 N3 C18 C17 172.8(5) . . . . ?
C15 N3 C18 C17 54.6(6) . . . . ?
Fe1 N3 C18 C17 -75.4(6) . . . . ?
O1 C17 C18 N3 -61.2(7) . . . . ?
C12 N2 C19 C20 93.6(7) . . . . ?
Fe1 N2 C19 C20 -89.2(6) . . . . ?
C12 N2 C19 C24 -88.5(7) . . . . ?
Fe1 N2 C19 C24 88.7(6) . . . . ?
C24 C19 C20 C21 -0.9(9) . . . . ?
N2 C19 C20 C21 176.9(5) . . . . ?
C24 C19 C20 C26 176.6(6) . . . . ?
N2 C19 C20 C26 -5.6(8) . . . . ?
C19 C20 C21 C22 1.4(9) . . . . ?
C26 C20 C21 C22 -176.1(6) . . . . ?
C20 C21 C22 C23 -1.3(10) . . . . ?
C21 C22 C23 C24 0.6(10) . . . . ?
C22 C23 C24 C19 0.0(9) . . . . ?
C22 C23 C24 C25 178.4(6) . . . . ?
C20 C19 C24 C23 0.2(9) . . . . ?
N2 C19 C24 C23 -177.6(5) . . . . ?
C20 C19 C24 C25 -178.2(5) . . . . ?
N2 C19 C24 C25 4.0(8) . . . . ?
Cl3 Fe2 N4 C37 85.9(5) . . . . ?
Cl4 Fe2 N4 C37 -86.3(5) . . . . ?
N6 Fe2 N4 C37 176.9(5) . . . . ?
N5 Fe2 N4 C37 -0.6(4) . . . . ?
Cl3 Fe2 N4 C39 -93.5(5) . . . . ?
Cl4 Fe2 N4 C39 94.3(4) . . . . ?
N6 Fe2 N4 C39 -2.5(4) . . . . ?
N5 Fe2 N4 C39 -180.0(5) . . . . ?
N4 Fe2 N5 C38 1.7(4) . . . . ?
Cl3 Fe2 N5 C38 -124.7(4) . . . . ?
Cl4 Fe2 N5 C38 111.8(4) . . . . ?
N6 Fe2 N5 C38 -3.6(6) . . . . ?
N4 Fe2 N5 C45 -176.7(5) . . . . ?
Cl3 Fe2 N5 C45 56.9(5) . . . . ?
Cl4 Fe2 N5 C45 -66.6(5) . . . . ?
N6 Fe2 N5 C45 178.0(5) . . . . ?
N4 Fe2 N6 C44 -138.2(4) . . . . ?
Cl3 Fe2 N6 C44 -12.1(4) . . . . ?
Cl4 Fe2 N6 C44 113.6(4) . . . . ?
N5 Fe2 N6 C44 -133.0(4) . . . . ?
N4 Fe2 N6 C41 94.3(4) . . . . ?
Cl3 Fe2 N6 C41 -139.6(4) . . . . ?
Cl4 Fe2 N6 C41 -14.0(4) . . . . ?
N5 Fe2 N6 C41 99.5(5) . . . . ?
N4 Fe2 N6 C40 -23.8(4) . . . . ?
Cl3 Fe2 N6 C40 102.3(4) . . . . ?
Cl4 Fe2 N6 C40 -132.1(4) . . . . ?
N5 Fe2 N6 C40 -18.6(6) . . . . ?
C36 C27 C28 C29 -1.1(9) . . . . ?
C37 C27 C28 C29 173.7(6) . . . . ?
C27 C28 C29 C30 0.2(10) . . . . ?
C28 C29 C30 C31 1.1(10) . . . . ?
C29 C30 C31 C36 -1.4(9) . . . . ?
C29 C30 C31 C32 179.5(6) . . . . ?
C36 C31 C32 C33 -1.2(9) . . . . ?
C30 C31 C32 C33 177.9(6) . . . . ?
C31 C32 C33 C34 0.7(9) . . . . ?
C32 C33 C34 C35 0.4(9) . . . . ?
C33 C34 C35 C36 -1.0(9) . . . . ?
C33 C34 C35 C38 -176.4(6) . . . . ?
C32 C31 C36 C35 0.6(9) . . . . ?
C30 C31 C36 C35 -178.5(6) . . . . ?
C32 C31 C36 C27 179.7(6) . . . . ?
C30 C31 C36 C27 0.6(9) . . . . ?
C34 C35 C36 C31 0.5(9) . . . . ?
C38 C35 C36 C31 177.1(5) . . . . ?
C34 C35 C36 C27 -178.7(5) . . . . ?
C38 C35 C36 C27 -2.1(7) . . . . ?
C28 C27 C36 C31 0.7(9) . . . . ?
C37 C27 C36 C31 -175.4(5) . . . . ?
C28 C27 C36 C35 179.9(5) . . . . ?
C37 C27 C36 C35 3.8(7) . . . . ?
C39 N4 C37 C27 -0.1(11) . . . . ?
Fe2 N4 C37 C27 -179.4(5) . . . . ?
C39 N4 C37 C38 178.8(5) . . . . ?
Fe2 N4 C37 C38 -0.5(7) . . . . ?
C28 C27 C37 N4 0.1(12) . . . . ?
C36 C27 C37 N4 175.3(7) . . . . ?
C28 C27 C37 C38 -179.0(6) . . . . ?
C36 C27 C37 C38 -3.7(6) . . . . ?
C45 N5 C38 C35 -5.3(9) . . . . ?
Fe2 N5 C38 C35 176.0(5) . . . . ?
C45 N5 C38 C37 176.2(5) . . . . ?
Fe2 N5 C38 C37 -2.5(6) . . . . ?
C34 C35 C38 N5 -3.2(12) . . . . ?
C36 C35 C38 N5 -179.1(6) . . . . ?
C34 C35 C38 C37 175.5(7) . . . . ?
C36 C35 C38 C37 -0.4(6) . . . . ?
N4 C37 C38 N5 2.3(8) . . . . ?
C27 C37 C38 N5 -178.5(5) . . . . ?
N4 C37 C38 C35 -176.6(5) . . . . ?
C27 C37 C38 C35 2.6(6) . . . . ?
C37 N4 C39 C40 -150.5(6) . . . . ?
Fe2 N4 C39 C40 28.9(7) . . . . ?
C44 N6 C40 C39 168.7(5) . . . . ?
C41 N6 C40 C39 -74.2(6) . . . . ?
Fe2 N6 C40 C39 47.5(6) . . . . ?
N4 C39 C40 N6 -53.2(7) . . . . ?
C44 N6 C41 C42 -51.7(7) . . . . ?
C40 N6 C41 C42 -167.6(5) . . . . ?
Fe2 N6 C41 C42 79.3(6) . . . . ?
C43 O2 C42 C41 -59.3(7) . . . . ?
N6 C41 C42 O2 55.9(7) . . . . ?
C42 O2 C43 C44 61.0(7) . . . . ?
C41 N6 C44 C43 53.8(7) . . . . ?
C40 N6 C44 C43 171.8(5) . . . . ?
Fe2 N6 C44 C43 -76.9(6) . . . . ?
O2 C43 C44 N6 -60.0(7) . . . . ?
C38 N5 C45 C50 92.4(7) . . . . ?
Fe2 N5 C45 C50 -89.3(6) . . . . ?
C38 N5 C45 C46 -85.5(7) . . . . ?
Fe2 N5 C45 C46 92.7(6) . . . . ?
C50 C45 C46 C47 4.5(9) . . . . ?
N5 C45 C46 C47 -177.6(5) . . . . ?
C50 C45 C46 C51 -173.3(6) . . . . ?
N5 C45 C46 C51 4.6(9) . . . . ?
C45 C46 C47 C48 -2.6(10) . . . . ?
C51 C46 C47 C48 175.2(6) . . . . ?
C46 C47 C48 C49 1.4(10) . . . . ?
C47 C48 C49 C50 -1.9(10) . . . . ?
C48 C49 C50 C45 3.6(9) . . . . ?
C48 C49 C50 C52 -177.1(6) . . . . ?
C46 C45 C50 C49 -4.9(9) . . . . ?
N5 C45 C50 C49 177.2(5) . . . . ?
C46 C45 C50 C52 175.8(6) . . . . ?
N5 C45 C50 C52 -2.1(9) . . . . ?
